data_7059441
loop_
_publ_author_name
'Ferreira, Jo\~ao P. S.'
'Cardoso, Susana M.'
'Almeida Paz, Filipe A.'
'Silva, Artur M. S.'
'Silva, Vera L. M.'

_publ_section_title
;
 Synthesis of 2-aroylfuro[3,2-c]quinolines from quinolone-based chalcones
 and evaluation of their antioxidant and anticholinesterase activities
;
_journal_issue 16
_journal_name_full 'New Journal of Chemistry'
_journal_page_first 6501
_journal_page_last 6509
_journal_paper_doi 10.1039/D0NJ00409J
_journal_volume 44
_journal_year 2020
_chemical_formula_moiety 'C18 H10 Br N O3'
_chemical_formula_sum 'C18 H10 Br N O3'
_chemical_formula_weight 368.18
_chemical_name_systematic
;
12a-bromo-6b,12a-dihydro-12H-chromeno[2',3':4,5]furo[3,2-c]quinolin-12-one 
;
_space_group_crystal_system monoclinic
_space_group_IT_number 14
_space_group_name_Hall '-P 2ybc'
_space_group_name_H-M_alt 'P 1 21/c 1'
_atom_sites_solution_hydrogens geom
_audit_creation_date '31 October 2019'
_audit_creation_method 'SHELXL-2018/3, manual editing plus enCIFer'
_audit_update_record
;
2019-10-31 deposited with the CCDC.	2020-03-30 downloaded from the CCDC.
;
_cell_angle_alpha 90
_cell_angle_beta 118.405(4)
_cell_angle_gamma 90
_cell_formula_units_Z 4
_cell_length_a 15.6773(18)
_cell_length_b 6.7908(8)
_cell_length_c 15.3495(19)
_cell_measurement_reflns_used 9979
_cell_measurement_temperature 150(2)
_cell_measurement_theta_max 25.59
_cell_measurement_theta_min 2.65
_cell_volume 1437.4(3)
_computing_cell_refinement 'SAINT V8.37a   (Bruker, 2015)'
_computing_data_collection 'APEX3 2016.9-0 (Bruker, 2016)'
_computing_data_reduction 'SAINT V8.37a   (Bruker, 2015)'
_computing_molecular_graphics 'DIAMOND (Brandenburg, 1999)'
_computing_publication_material 'SHELXL-2018/3 (Sheldrick, 2015b)'
_computing_structure_refinement 'SHELXL-2018/3 (Sheldrick, 2015b)'
_computing_structure_solution 'SHELXT 2014/5 (Sheldrick, 2015a)'
_diffrn_ambient_temperature 150(2)
_diffrn_detector_area_resol_mean 10.4167
_diffrn_measured_fraction_theta_full 0.997
_diffrn_measured_fraction_theta_max 0.997
_diffrn_measurement_device_type 'Bruker D8 QUEST '
_diffrn_measurement_method '\w / \f scans'
_diffrn_radiation_monochromator 'Multi-layer X-ray mirror'
_diffrn_radiation_source 'Sealed tube'
_diffrn_radiation_type MoK\a
_diffrn_radiation_wavelength 0.71073
_diffrn_reflns_av_R_equivalents 0.0464
_diffrn_reflns_av_unetI/netI 0.0234
_diffrn_reflns_Laue_measured_fraction_full 0.997
_diffrn_reflns_Laue_measured_fraction_max 0.997
_diffrn_reflns_limit_h_max 18
_diffrn_reflns_limit_h_min -18
_diffrn_reflns_limit_k_max 8
_diffrn_reflns_limit_k_min -8
_diffrn_reflns_limit_l_max 18
_diffrn_reflns_limit_l_min -18
_diffrn_reflns_number 25437
_diffrn_reflns_point_group_measured_fraction_full 0.997
_diffrn_reflns_point_group_measured_fraction_max 0.997
_diffrn_reflns_theta_full 25.242
_diffrn_reflns_theta_max 25.348
_diffrn_reflns_theta_min 3.942
_diffrn_standards_number 0
_exptl_absorpt_coefficient_mu 2.875
_exptl_absorpt_correction_type multi-scan
_exptl_absorpt_process_details
; 
  SADABS-2016/2
  Reference: Krause, L., Herbst-Irmer, R., Sheldrick G.M. & Stalke D.,
  J. Appl. Cryst. 48 (2015) 3-10.
;
_exptl_crystal_colour Colourless
_exptl_crystal_density_diffrn 1.701
_exptl_crystal_description Plate
_exptl_crystal_F_000 736
_exptl_crystal_size_max 0.210
_exptl_crystal_size_mid 0.070
_exptl_crystal_size_min 0.020
_exptl_transmission_factor_max 0.7452
_exptl_transmission_factor_min 0.5483
_refine_diff_density_max 0.518
_refine_diff_density_min -0.348
_refine_diff_density_rms 0.062
_refine_ls_extinction_method none
_refine_ls_goodness_of_fit_ref 1.076
_refine_ls_hydrogen_treatment constr
_refine_ls_matrix_type full
_refine_ls_number_parameters 208
_refine_ls_number_reflns 2616
_refine_ls_number_restraints 0
_refine_ls_restrained_S_all 1.076
_refine_ls_R_factor_all 0.0377
_refine_ls_R_factor_gt 0.0251
_refine_ls_shift/su_max 0.000
_refine_ls_shift/su_mean 0.000
_refine_ls_structure_factor_coef Fsqd
_refine_ls_weighting_details 'w=1/[\s^2^(Fo^2^)+(0.0147P)^2^+1.7098P] where P=(Fo^2^+2Fc^2^)/3'
_refine_ls_weighting_scheme calc
_refine_ls_wR_factor_gt 0.0505
_refine_ls_wR_factor_ref 0.0562
_reflns_Friedel_coverage 0.000
_reflns_number_gt 2198
_reflns_number_total 2616
_reflns_threshold_expression 'I > 2\s(I)'
_cod_data_source_file d0nj00409j2.cif
_cod_data_source_block 3
_cod_depositor_comments
;Adding full bibliography for 7059441.cif.

 Adding full bibliography for 7059441.cif.
;
_cod_original_sg_symbol_H-M 'P 21/c'
_cod_database_code 7059441
_shelx_shelxl_version_number 2018/3
_shelx_space_group_comment
;
The symmetry employed for this shelxl refinement is uniquely defined
by the following loop, which should always be used as a source of
symmetry information in preference to the above space-group names.
They are only intended as comments.
;
_shelx_estimated_absorpt_t_min 0.584
_shelx_estimated_absorpt_t_max 0.945
_exptl_absorpt_special_details
;
?
;

loop_
_space_group_symop_operation_xyz
'x, y, z'
'-x, y+1/2, -z+1/2'
'-x, -y, -z'
'x, -y-1/2, z-1/2'

loop_
_atom_site_label
_atom_site_type_symbol
_atom_site_fract_x
_atom_site_fract_y
_atom_site_fract_z
_atom_site_U_iso_or_equiv
_atom_site_adp_type
_atom_site_occupancy
_atom_site_site_symmetry_order
_atom_site_calc_flag
_atom_site_refinement_flags_posn
_atom_site_refinement_flags_adp
_atom_site_refinement_flags_occupancy
_atom_site_disorder_assembly
_atom_site_disorder_group
Br1 Br 0.22062(2) 0.46211(4) 0.59237(2) 0.02759(9) Uani 1 1 d . . . . .
O1 O 0.36318(13) 0.7826(2) 0.56984(13) 0.0313(4) Uani 1 1 d . . . . .
O2 O 0.41115(11) 0.2364(2) 0.50656(12) 0.0236(4) Uani 1 1 d . . . . .
O3 O 0.23047(11) 0.5335(2) 0.41938(11) 0.0205(3) Uani 1 1 d . . . . .
N1 N 0.14046(14) 0.0114(3) 0.26247(16) 0.0247(5) Uani 1 1 d . . . . .
C1 C 0.29321(16) 0.4646(4) 0.51652(17) 0.0204(5) Uani 1 1 d . . . . .
C2 C 0.37770(17) 0.6071(4) 0.56968(17) 0.0224(5) Uani 1 1 d . . . . .
C3 C 0.47376(17) 0.5138(3) 0.61795(17) 0.0214(5) Uani 1 1 d . . . . .
C4 C 0.48676(17) 0.3291(4) 0.58592(17) 0.0219(5) Uani 1 1 d . . . . .
C5 C 0.57694(18) 0.2406(4) 0.62713(18) 0.0264(6) Uani 1 1 d . . . . .
H5 H 0.585197 0.115572 0.604393 0.032 Uiso 1 1 calc R U . . .
C6 C 0.65509(18) 0.3375(4) 0.70217(19) 0.0287(6) Uani 1 1 d . . . . .
H6 H 0.717191 0.276937 0.731903 0.034 Uiso 1 1 calc R U . . .
C7 C 0.64400(18) 0.5217(4) 0.7345(2) 0.0306(6) Uani 1 1 d . . . . .
H7 H 0.698460 0.586941 0.785548 0.037 Uiso 1 1 calc R U . . .
C8 C 0.55435(18) 0.6099(4) 0.69289(18) 0.0272(6) Uani 1 1 d . . . . .
H8 H 0.547002 0.736342 0.714973 0.033 Uiso 1 1 calc R U . . .
C9 C 0.31992(16) 0.2486(3) 0.50777(18) 0.0209(5) Uani 1 1 d . . . . .
H9 H 0.318753 0.162621 0.560095 0.025 Uiso 1 1 calc R U . . .
C10 C 0.24044(17) 0.1987(3) 0.40711(18) 0.0209(5) Uani 1 1 d . . . . .
C11 C 0.19514(16) 0.3683(3) 0.36110(18) 0.0198(5) Uani 1 1 d . . . . .
C12 C 0.11918(16) 0.3720(3) 0.26299(17) 0.0200(5) Uani 1 1 d . . . . .
C13 C 0.06878(16) 0.5416(4) 0.21103(17) 0.0220(5) Uani 1 1 d . . . . .
H13 H 0.086902 0.667709 0.241137 0.026 Uiso 1 1 calc R U . . .
C14 C -0.00615(17) 0.5233(4) 0.11728(18) 0.0257(6) Uani 1 1 d . . . . .
H14 H -0.040146 0.637359 0.081992 0.031 Uiso 1 1 calc R U . . .
C15 C -0.03359(18) 0.3368(4) 0.07227(19) 0.0279(6) Uani 1 1 d . . . . .
H15 H -0.087071 0.326236 0.007551 0.033 Uiso 1 1 calc R U . . .
C16 C 0.01558(18) 0.1710(4) 0.12034(19) 0.0273(6) Uani 1 1 d . . . . .
H16 H -0.003326 0.046782 0.088319 0.033 Uiso 1 1 calc R U . . .
C17 C 0.09418(17) 0.1826(4) 0.21712(18) 0.0215(5) Uani 1 1 d . . . . .
C18 C 0.21086(17) 0.0209(4) 0.35483(19) 0.0239(5) Uani 1 1 d . . . . .
H18 H 0.242663 -0.097309 0.387038 0.029 Uiso 1 1 calc R U . . .

loop_
_atom_site_aniso_label
_atom_site_aniso_U_11
_atom_site_aniso_U_22
_atom_site_aniso_U_33
_atom_site_aniso_U_23
_atom_site_aniso_U_13
_atom_site_aniso_U_12
Br1 0.03144(14) 0.02900(14) 0.02834(15) 0.00524(12) 0.01911(11) 0.00818(12)
O1 0.0358(10) 0.0196(10) 0.0319(11) -0.0029(8) 0.0108(9) 0.0012(8)
O2 0.0199(9) 0.0243(9) 0.0265(10) -0.0046(7) 0.0110(8) 0.0005(7)
O3 0.0241(8) 0.0159(8) 0.0179(8) -0.0009(7) 0.0071(7) -0.0002(7)
N1 0.0250(11) 0.0190(11) 0.0314(12) -0.0044(9) 0.0146(10) -0.0017(9)
C1 0.0235(12) 0.0190(12) 0.0197(12) 0.0010(10) 0.0111(10) 0.0028(10)
C2 0.0287(13) 0.0199(13) 0.0190(13) 0.0004(10) 0.0117(11) 0.0002(10)
C3 0.0239(12) 0.0232(14) 0.0181(12) 0.0022(10) 0.0107(10) 0.0007(10)
C4 0.0249(13) 0.0229(13) 0.0202(13) 0.0005(10) 0.0126(11) -0.0019(10)
C5 0.0278(14) 0.0268(14) 0.0271(14) 0.0004(11) 0.0152(12) 0.0028(11)
C6 0.0224(13) 0.0374(16) 0.0258(14) 0.0029(12) 0.0112(12) 0.0030(11)
C7 0.0251(13) 0.0383(16) 0.0269(14) -0.0022(12) 0.0112(11) -0.0034(12)
C8 0.0335(14) 0.0260(13) 0.0225(14) -0.0037(11) 0.0138(12) -0.0041(11)
C9 0.0225(12) 0.0166(12) 0.0253(14) 0.0008(10) 0.0126(11) 0.0009(10)
C10 0.0207(12) 0.0185(12) 0.0255(13) -0.0006(10) 0.0127(11) -0.0001(10)
C11 0.0214(12) 0.0160(12) 0.0259(13) -0.0025(10) 0.0143(11) -0.0027(10)
C12 0.0217(12) 0.0200(12) 0.0226(13) -0.0015(10) 0.0140(11) -0.0033(10)
C13 0.0244(12) 0.0199(12) 0.0243(13) -0.0003(11) 0.0138(11) -0.0020(11)
C14 0.0247(13) 0.0276(14) 0.0263(14) 0.0027(11) 0.0132(11) -0.0019(11)
C15 0.0248(13) 0.0348(15) 0.0230(14) -0.0019(12) 0.0105(11) -0.0056(12)
C16 0.0292(14) 0.0278(14) 0.0280(14) -0.0075(12) 0.0162(12) -0.0080(11)
C17 0.0211(12) 0.0210(12) 0.0270(14) -0.0021(10) 0.0152(11) -0.0021(10)
C18 0.0253(13) 0.0165(12) 0.0327(14) -0.0006(11) 0.0162(11) 0.0008(10)

loop_
_atom_type_symbol
_atom_type_description
_atom_type_scat_dispersion_real
_atom_type_scat_dispersion_imag
_atom_type_scat_source
C C 0.0033 0.0016 'International Tables Vol C Tables 4.2.6.8 and 6.1.1.4'
H H 0.0000 0.0000 'International Tables Vol C Tables 4.2.6.8 and 6.1.1.4'
N N 0.0061 0.0033 'International Tables Vol C Tables 4.2.6.8 and 6.1.1.4'
O O 0.0106 0.0060 'International Tables Vol C Tables 4.2.6.8 and 6.1.1.4'
Br Br -0.2901 2.4595 'International Tables Vol C Tables 4.2.6.8 and 6.1.1.4'

loop_
_geom_angle_atom_site_label_1
_geom_angle_atom_site_label_2
_geom_angle_atom_site_label_3
_geom_angle
_geom_angle_site_symmetry_1
_geom_angle_site_symmetry_3
_geom_angle_publ_flag
C4 O2 C9 113.74(17) . . ?
C11 O3 C1 106.13(18) . . ?
C18 N1 C17 118.3(2) . . ?
O3 C1 C2 110.15(19) . . ?
O3 C1 C9 107.56(19) . . ?
C2 C1 C9 116.44(19) . . ?
O3 C1 Br1 108.42(14) . . ?
C2 C1 Br1 106.68(15) . . ?
C9 C1 Br1 107.32(15) . . ?
O1 C2 C3 124.8(2) . . ?
O1 C2 C1 120.5(2) . . ?
C3 C2 C1 114.7(2) . . ?
C4 C3 C8 118.8(2) . . ?
C4 C3 C2 119.7(2) . . ?
C8 C3 C2 121.4(2) . . ?
C5 C4 O2 117.8(2) . . ?
C5 C4 C3 121.2(2) . . ?
O2 C4 C3 120.8(2) . . ?
C4 C5 C6 118.8(2) . . ?
C4 C5 H5 120.6 . . ?
C6 C5 H5 120.6 . . ?
C5 C6 C7 120.9(2) . . ?
C5 C6 H6 119.5 . . ?
C7 C6 H6 119.5 . . ?
C8 C7 C6 120.1(2) . . ?
C8 C7 H7 120.0 . . ?
C6 C7 H7 120.0 . . ?
C7 C8 C3 120.1(2) . . ?
C7 C8 H8 119.9 . . ?
C3 C8 H8 119.9 . . ?
O2 C9 C10 108.59(18) . . ?
O2 C9 C1 111.48(18) . . ?
C10 C9 C1 100.25(19) . . ?
O2 C9 H9 112.0 . . ?
C10 C9 H9 112.0 . . ?
C1 C9 H9 112.0 . . ?
C11 C10 C18 118.9(2) . . ?
C11 C10 C9 108.6(2) . . ?
C18 C10 C9 132.5(2) . . ?
C10 C11 O3 113.8(2) . . ?
C10 C11 C12 122.5(2) . . ?
O3 C11 C12 123.7(2) . . ?
C11 C12 C13 125.5(2) . . ?
C11 C12 C17 113.9(2) . . ?
C13 C12 C17 120.5(2) . . ?
C14 C13 C12 119.5(2) . . ?
C14 C13 H13 120.3 . . ?
C12 C13 H13 120.3 . . ?
C13 C14 C15 120.6(2) . . ?
C13 C14 H14 119.7 . . ?
C15 C14 H14 119.7 . . ?
C16 C15 C14 120.9(2) . . ?
C16 C15 H15 119.5 . . ?
C14 C15 H15 119.5 . . ?
C15 C16 C17 120.6(2) . . ?
C15 C16 H16 119.7 . . ?
C17 C16 H16 119.7 . . ?
N1 C17 C16 118.2(2) . . ?
N1 C17 C12 123.9(2) . . ?
C16 C17 C12 117.8(2) . . ?
N1 C18 C10 122.5(2) . . ?
N1 C18 H18 118.8 . . ?
C10 C18 H18 118.8 . . ?

loop_
_geom_bond_atom_site_label_1
_geom_bond_atom_site_label_2
_geom_bond_distance
_geom_bond_site_symmetry_2
_geom_bond_publ_flag
Br1 C1 1.978(2) . ?
O1 C2 1.214(3) . ?
O2 C4 1.382(3) . ?
O2 C9 1.442(3) . ?
O3 C11 1.376(3) . ?
O3 C1 1.419(3) . ?
N1 C18 1.320(3) . ?
N1 C17 1.372(3) . ?
C1 C2 1.526(3) . ?
C1 C9 1.549(3) . ?
C2 C3 1.469(3) . ?
C3 C4 1.397(3) . ?
C3 C8 1.401(3) . ?
C4 C5 1.382(3) . ?
C5 C6 1.385(4) . ?
C5 H5 0.9500 . ?
C6 C7 1.387(4) . ?
C6 H6 0.9500 . ?
C7 C8 1.374(4) . ?
C7 H7 0.9500 . ?
C8 H8 0.9500 . ?
C9 C10 1.491(3) . ?
C9 H9 1.0000 . ?
C10 C11 1.361(3) . ?
C10 C18 1.401(3) . ?
C11 C12 1.407(3) . ?
C12 C13 1.410(3) . ?
C12 C17 1.428(3) . ?
C13 C14 1.363(3) . ?
C13 H13 0.9500 . ?
C14 C15 1.408(4) . ?
C14 H14 0.9500 . ?
C15 C16 1.366(4) . ?
C15 H15 0.9500 . ?
C16 C17 1.411(3) . ?
C16 H16 0.9500 . ?
C18 H18 0.9500 . ?

loop_
_geom_hbond_atom_site_label_D
_geom_hbond_atom_site_label_H
_geom_hbond_atom_site_label_A
_geom_hbond_distance_DH
_geom_hbond_distance_HA
_geom_hbond_distance_DA
_geom_hbond_angle_DHA
_geom_hbond_site_symmetry_A
_geom_hbond_publ_flag
C9 H9 O1 1.00 2.66 3.281(3) 120.5 1_545 yes
C18 H18 O1 0.95 2.66 3.423(3) 137.9 1_545 yes
C18 H18 O3 0.95 2.58 3.426(3) 148.5 1_545 yes

loop_
_geom_torsion_atom_site_label_1
_geom_torsion_atom_site_label_2
_geom_torsion_atom_site_label_3
_geom_torsion_atom_site_label_4
_geom_torsion
_geom_torsion_site_symmetry_1
_geom_torsion_site_symmetry_2
_geom_torsion_site_symmetry_3
_geom_torsion_site_symmetry_4
_geom_torsion_publ_flag
C11 O3 C1 C2 145.95(19) . . . . ?
C11 O3 C1 C9 18.1(2) . . . . ?
C11 O3 C1 Br1 -97.66(17) . . . . ?
O3 C1 C2 O1 48.7(3) . . . . ?
C9 C1 C2 O1 171.5(2) . . . . ?
Br1 C1 C2 O1 -68.7(3) . . . . ?
O3 C1 C2 C3 -131.1(2) . . . . ?
C9 C1 C2 C3 -8.3(3) . . . . ?
Br1 C1 C2 C3 111.47(19) . . . . ?
O1 C2 C3 C4 -157.4(2) . . . . ?
C1 C2 C3 C4 22.4(3) . . . . ?
O1 C2 C3 C8 19.6(4) . . . . ?
C1 C2 C3 C8 -160.6(2) . . . . ?
C9 O2 C4 C5 141.8(2) . . . . ?
C9 O2 C4 C3 -43.2(3) . . . . ?
C8 C3 C4 C5 0.4(3) . . . . ?
C2 C3 C4 C5 177.5(2) . . . . ?
C8 C3 C4 O2 -174.4(2) . . . . ?
C2 C3 C4 O2 2.7(3) . . . . ?
O2 C4 C5 C6 175.6(2) . . . . ?
C3 C4 C5 C6 0.6(4) . . . . ?
C4 C5 C6 C7 -1.2(4) . . . . ?
C5 C6 C7 C8 0.7(4) . . . . ?
C6 C7 C8 C3 0.3(4) . . . . ?
C4 C3 C8 C7 -0.8(4) . . . . ?
C2 C3 C8 C7 -177.9(2) . . . . ?
C4 O2 C9 C10 163.47(19) . . . . ?
C4 O2 C9 C1 54.0(3) . . . . ?
O3 C1 C9 O2 95.9(2) . . . . ?
C2 C1 C9 O2 -28.2(3) . . . . ?
Br1 C1 C9 O2 -147.63(15) . . . . ?
O3 C1 C9 C10 -18.9(2) . . . . ?
C2 C1 C9 C10 -143.0(2) . . . . ?
Br1 C1 C9 C10 97.58(17) . . . . ?
O2 C9 C10 C11 -103.9(2) . . . . ?
C1 C9 C10 C11 13.0(2) . . . . ?
O2 C9 C10 C18 72.4(3) . . . . ?
C1 C9 C10 C18 -170.7(2) . . . . ?
C18 C10 C11 O3 -179.7(2) . . . . ?
C9 C10 C11 O3 -2.9(3) . . . . ?
C18 C10 C11 C12 0.4(3) . . . . ?
C9 C10 C11 C12 177.2(2) . . . . ?
C1 O3 C11 C10 -10.0(2) . . . . ?
C1 O3 C11 C12 169.9(2) . . . . ?
C10 C11 C12 C13 179.6(2) . . . . ?
O3 C11 C12 C13 -0.3(4) . . . . ?
C10 C11 C12 C17 0.3(3) . . . . ?
O3 C11 C12 C17 -179.6(2) . . . . ?
C11 C12 C13 C14 -177.4(2) . . . . ?
C17 C12 C13 C14 1.9(3) . . . . ?
C12 C13 C14 C15 0.2(3) . . . . ?
C13 C14 C15 C16 -1.7(4) . . . . ?
C14 C15 C16 C17 1.1(4) . . . . ?
C18 N1 C17 C16 -176.7(2) . . . . ?
C18 N1 C17 C12 1.6(3) . . . . ?
C15 C16 C17 N1 179.3(2) . . . . ?
C15 C16 C17 C12 0.9(3) . . . . ?
C11 C12 C17 N1 -1.4(3) . . . . ?
C13 C12 C17 N1 179.3(2) . . . . ?
C11 C12 C17 C16 177.0(2) . . . . ?
C13 C12 C17 C16 -2.4(3) . . . . ?
C17 N1 C18 C10 -0.8(3) . . . . ?
C11 C10 C18 N1 -0.1(4) . . . . ?
C9 C10 C18 N1 -176.1(2) . . . . ?
